data_7027849
loop_
_publ_author_name
'Fleming, James S.'
'Mann, Karen L. V.'
'Couchman, Samantha M.'
'Jeffery, John C.'
'McCleverty, Jon A.'
'Ward, Michael D.'

_publ_section_title
;
 Double-helical dinuclear copper(I) and mononuclear copper(II) complexes
 of a compartmental tetradentate bridging ligand: crystal structures and
 spectroscopic properties
;
_journal_issue 12
_journal_name_full 'Journal of the Chemical Society, Dalton Transactions'
_journal_page_first 2047
_journal_paper_doi 10.1039/a802280a
_journal_year 1998
_chemical_formula_sum 'C24 H20 B Cl Cu F4 N6'
_chemical_formula_weight 578.26
_chemical_name_systematic
; 
 ? 
;
_space_group_IT_number 14
_symmetry_cell_setting monoclinic
_symmetry_space_group_name_Hall '-P 2yn'
_symmetry_space_group_name_H-M 'P 1 21/n 1'
_atom_sites_solution_hydrogens geom
_atom_sites_solution_primary direct
_atom_sites_solution_secondary difmap
_audit_creation_method SHELXL
_cell_angle_alpha 90.00
_cell_angle_beta 90.423(9)
_cell_angle_gamma 90.00
_cell_formula_units_Z 4
_cell_length_a 16.333(2)
_cell_length_b 8.492(2)
_cell_length_c 17.002(2)
_cell_measurement_temperature 173(2)
_cell_volume 2358.1(7)
_computing_structure_refinement 'SHELXL-93 (Sheldrick, 1993)'
_computing_structure_solution 'SHELXS-86 (Sheldrick, 1990)'
_diffrn_ambient_temperature 173(2)
_diffrn_radiation_monochromator graphite
_diffrn_radiation_source 'fine-focus sealed tube'
_diffrn_radiation_type MoK\a
_diffrn_radiation_wavelength 0.71073
_diffrn_reflns_av_R_equivalents 0.0471
_diffrn_reflns_av_sigmaI/netI 0.0429
_diffrn_reflns_limit_h_max 21
_diffrn_reflns_limit_h_min -21
_diffrn_reflns_limit_k_max 11
_diffrn_reflns_limit_k_min -11
_diffrn_reflns_limit_l_max 22
_diffrn_reflns_limit_l_min -22
_diffrn_reflns_number 23437
_diffrn_reflns_theta_max 27.46
_diffrn_reflns_theta_min 1.72
_exptl_absorpt_coefficient_mu 1.099
_exptl_crystal_density_diffrn 1.629
_exptl_crystal_F_000 1172
_exptl_crystal_size_max 0.32
_exptl_crystal_size_mid 0.16
_exptl_crystal_size_min 0.10
_refine_diff_density_max 0.429
_refine_diff_density_min -0.489
_refine_diff_density_rms 0.114
_refine_ls_extinction_method none
_refine_ls_goodness_of_fit_all 1.083
_refine_ls_goodness_of_fit_obs 1.051
_refine_ls_matrix_type full
_refine_ls_number_parameters 371
_refine_ls_number_reflns 5371
_refine_ls_number_restraints 0
_refine_ls_restrained_S_all 1.083
_refine_ls_restrained_S_obs 1.051
_refine_ls_R_factor_all 0.0623
_refine_ls_R_factor_obs 0.0362
_refine_ls_shift/esd_max -0.001
_refine_ls_shift/esd_mean 0.000
_refine_ls_structure_factor_coef Fsqd
_refine_ls_weighting_details 'w=1/[\s^2^(Fo^2^)+(0.0573P)^2^+0.0708P] where P=(Fo^2^+2Fc^2^)/3'
_refine_ls_weighting_scheme calc
_refine_ls_wR_factor_all 0.1078
_refine_ls_wR_factor_obs 0.0889
_reflns_number_observed 3973
_reflns_number_total 5371
_reflns_observed_criterion >2sigma(I)
_cod_data_source_file A802280sup1.cif
_cod_data_source_block gem
_cod_depositor_comments
;
The following automatic conversions were performed:

'_refine_ls_weighting_scheme' value 'calc
w=1/[\s^2^(Fo^2^)+(0.0573P)^2^+0.0708P] where P=(Fo^2^+2Fc^2^)/3' was
changed to 'calc'. New tag '_refine_ls_weighting_details' was
created. The value of the new tag was set to
'w=1/[\s^2^(Fo^2^)+(0.0573P)^2^+0.0708P] where P=(Fo^2^+2Fc^2^)/3'.

Automatic conversion script
Id: cif_fix_values 3143 2015-03-26 13:38:13Z robertas 
;
_cod_original_cell_volume 2358.1(6)
_cod_original_sg_symbol_H-M 'P 2(1) /n'
_cod_database_code 7027849

loop_
_symmetry_equiv_pos_as_xyz
'x, y, z'
'-x+1/2, y+1/2, -z+1/2'
'-x, -y, -z'
'x-1/2, -y-1/2, z-1/2'

loop_
_atom_site_aniso_label
_atom_site_aniso_U_11
_atom_site_aniso_U_22
_atom_site_aniso_U_33
_atom_site_aniso_U_23
_atom_site_aniso_U_13
_atom_site_aniso_U_12
Cu1 0.0229(2) 0.0222(2) 0.0242(2) 0.00525(13) -0.00025(12) -0.00183(13)
Cl 0.0416(4) 0.0219(3) 0.0281(3) 0.0004(3) -0.0010(3) -0.0040(3)
C11 0.0208(12) 0.0225(13) 0.0297(13) 0.0010(11) -0.0004(10) -0.0031(11)
C12 0.0232(13) 0.0183(13) 0.0301(14) 0.0022(11) 0.0015(11) -0.0043(11)
C13 0.0306(15) 0.031(2) 0.0312(14) 0.0028(12) -0.0029(12) -0.0055(12)
C14 0.0241(14) 0.033(2) 0.048(2) 0.0072(14) -0.0096(13) -0.0006(12)
C15 0.0231(14) 0.028(2) 0.053(2) 0.0032(14) 0.0047(13) 0.0035(12)
C16 0.0248(14) 0.029(2) 0.0354(15) -0.0015(12) 0.0028(12) -0.0018(12)
C2 0.0265(13) 0.0197(13) 0.0262(13) -0.0017(10) -0.0008(11) -0.0067(11)
C3 0.0232(13) 0.031(2) 0.0331(14) -0.0096(12) -0.0001(11) 0.0010(12)
N41 0.0211(11) 0.0203(11) 0.0235(11) 0.0017(8) -0.0012(9) -0.0011(9)
N42 0.0229(11) 0.0209(11) 0.0234(11) -0.0022(9) -0.0015(9) -0.0031(9)
C43 0.0310(15) 0.029(2) 0.0237(13) -0.0064(11) -0.0067(11) -0.0016(12)
C44 0.0343(15) 0.0242(14) 0.0211(12) -0.0013(11) -0.0021(11) -0.0003(12)
C45 0.0252(13) 0.0189(13) 0.0234(12) -0.0001(10) 0.0028(10) 0.0020(10)
N51 0.0235(11) 0.0227(11) 0.0291(11) 0.0049(9) -0.0004(9) -0.0012(9)
C52 0.0257(13) 0.0188(13) 0.0263(13) 0.0025(10) 0.0044(11) 0.0044(11)
C53 0.037(2) 0.034(2) 0.0272(14) 0.0044(12) 0.0052(12) 0.0016(13)
C54 0.032(2) 0.039(2) 0.039(2) 0.0108(14) 0.0121(13) -0.0008(14)
C55 0.028(2) 0.032(2) 0.050(2) 0.0047(14) 0.0070(14) -0.0033(13)
C56 0.0243(14) 0.033(2) 0.038(2) 0.0057(13) -0.0004(12) -0.0019(12)
N61 0.0191(11) 0.0249(12) 0.0221(10) 0.0010(9) 0.0000(9) -0.0005(9)
N62 0.0198(11) 0.0308(13) 0.0238(11) -0.0007(9) 0.0003(9) -0.0016(10)
C63 0.0286(15) 0.038(2) 0.0218(13) 0.0029(12) 0.0010(11) -0.0089(13)
C64 0.0320(15) 0.027(2) 0.0237(13) 0.0068(11) -0.0010(11) -0.0055(12)
C65 0.0235(13) 0.0220(13) 0.0182(11) 0.0009(10) -0.0045(10) -0.0002(11)
N71 0.0202(11) 0.0250(12) 0.0217(11) 0.0013(9) -0.0022(9) 0.0002(9)
C72 0.0230(13) 0.0217(13) 0.0187(12) -0.0001(10) -0.0047(10) -0.0014(10)
C73 0.0308(14) 0.0227(13) 0.0242(13) -0.0003(10) -0.0056(11) -0.0013(12)
C74 0.0294(15) 0.030(2) 0.0338(15) -0.0056(12) -0.0103(12) 0.0086(12)
C75 0.0221(14) 0.040(2) 0.0319(15) -0.0066(12) 0.0004(11) 0.0043(12)
C76 0.0241(14) 0.035(2) 0.0240(13) 0.0010(11) 0.0010(11) 0.0002(12)
B1 0.035(2) 0.044(2) 0.028(2) 0.0015(15) 0.0019(15) 0.014(2)
F1 0.032(7) 0.035(6) 0.026(3) 0.007(3) 0.012(4) 0.009(4)
F2 0.056(4) 0.182(12) 0.036(3) -0.003(5) -0.006(3) 0.078(6)
F3 0.069(4) 0.146(8) 0.048(3) -0.029(4) -0.002(3) -0.042(4)
F4 0.183(12) 0.047(3) 0.133(9) 0.048(4) 0.133(9) 0.036(5)
B1' 0.035(2) 0.044(2) 0.028(2) 0.0015(15) 0.0019(15) 0.014(2)
F1' 0.026(5) 0.037(6) 0.040(4) 0.007(4) 0.017(3) -0.002(3)
F2' 0.136(9) 0.027(3) 0.119(8) 0.022(3) 0.092(7) 0.037(4)
F3' 0.059(4) 0.199(13) 0.025(3) -0.024(5) -0.017(3) 0.072(6)
F4' 0.069(5) 0.079(6) 0.111(5) -0.033(4) 0.031(4) -0.028(4)

loop_
_atom_site_label
_atom_site_type_symbol
_atom_site_fract_x
_atom_site_fract_y
_atom_site_fract_z
_atom_site_U_iso_or_equiv
_atom_site_thermal_displace_type
_atom_site_occupancy
_atom_site_calc_flag
_atom_site_refinement_flags
_atom_site_disorder_group
Cu1 Cu 0.95373(2) 0.69189(4) -0.16768(2) 0.02311(11) Uani 1 d . .
Cl Cl 0.94160(4) 0.92495(8) -0.10126(4) 0.0305(2) Uani 1 d . .
C11 C 0.6933(2) 0.6919(3) -0.10254(15) 0.0243(5) Uani 1 d . .
C12 C 0.6833(2) 0.6192(3) -0.17641(15) 0.0238(6) Uani 1 d . .
C13 C 0.6102(2) 0.6437(4) -0.2177(2) 0.0308(6) Uani 1 d . .
H13 H 0.6031(2) 0.5955(4) -0.2678(2) 0.037 Uiso 1 calc R .
C14 C 0.5478(2) 0.7355(4) -0.1883(2) 0.0351(7) Uani 1 d . .
H14 H 0.4992(2) 0.7516(4) -0.2182(2) 0.042 Uiso 1 calc R .
C15 C 0.5566(2) 0.8042(3) -0.1148(2) 0.0347(7) Uani 1 d . .
C16 C 0.6285(2) 0.7815(3) -0.0726(2) 0.0299(6) Uani 1 d . .
H16 H 0.6341(2) 0.8279(3) -0.0220(2) 0.036 Uiso 1 calc R .
H15 H 0.5136(2) 0.8661(3) -0.0935(2) 0.036 Uiso 1 d R .
C2 C 0.7459(2) 0.5104(3) -0.21534(15) 0.0241(6) Uani 1 d . .
H2A H 0.7840(2) 0.4700(3) -0.17453(15) 0.029 Uiso 1 calc R .
H2B H 0.7167(2) 0.4190(3) -0.23840(15) 0.029 Uiso 1 calc R .
C3 C 0.7707(2) 0.6994(3) -0.0525(2) 0.0291(6) Uani 1 d . .
H3A H 0.8036(2) 0.7894(3) -0.0715(2) 0.035 Uiso 1 calc R .
H3B H 0.7542(2) 0.7241(3) 0.0020(2) 0.035 Uiso 1 calc R .
N41 N 0.86743(12) 0.6521(2) -0.26101(12) 0.0216(5) Uani 1 d . .
N42 N 0.79352(13) 0.5883(2) -0.27735(12) 0.0224(5) Uani 1 d . .
C43 C 0.7739(2) 0.6066(3) -0.35404(15) 0.0280(6) Uani 1 d . .
H43 H 0.7250(2) 0.5718(3) -0.37899(15) 0.034 Uiso 1 calc R .
C44 C 0.8374(2) 0.6847(3) -0.38973(15) 0.0266(6) Uani 1 d . .
H44 H 0.8415(2) 0.7142(3) -0.44345(15) 0.032 Uiso 1 calc R .
C45 C 0.8942(2) 0.7108(3) -0.33005(14) 0.0225(5) Uani 1 d . .
N51 N 1.01103(13) 0.7973(3) -0.25802(12) 0.0251(5) Uani 1 d . .
C52 C 0.9740(2) 0.7896(3) -0.32925(15) 0.0236(6) Uani 1 d . .
C53 C 1.0090(2) 0.8575(4) -0.3954(2) 0.0326(6) Uani 1 d . .
H53 H 0.9833(2) 0.8475(4) -0.4455(2) 0.039 Uiso 1 calc R .
C54 C 1.0813(2) 0.9394(4) -0.3874(2) 0.0366(7) Uani 1 d . .
H54 H 1.1058(2) 0.9874(4) -0.4318(2) 0.044 Uiso 1 calc R .
C55 C 1.1180(2) 0.9510(4) -0.3140(2) 0.0368(7) Uani 1 d . .
H55 H 1.1673(2) 1.0090(4) -0.3072(2) 0.044 Uiso 1 calc R .
C56 C 1.0818(2) 0.8768(4) -0.2506(2) 0.0318(6) Uani 1 d . .
H56 H 1.1077(2) 0.8823(4) -0.2005(2) 0.038 Uiso 1 calc R .
N61 N 0.89651(12) 0.5599(3) -0.08798(12) 0.0220(5) Uani 1 d . .
N62 N 0.82440(13) 0.5617(3) -0.04936(12) 0.0248(5) Uani 1 d . .
C63 C 0.8152(2) 0.4274(3) -0.00738(15) 0.0293(6) Uani 1 d . .
H63 H 0.7699(2) 0.4020(3) 0.02499(15) 0.035 Uiso 1 calc R .
C64 C 0.8827(2) 0.3341(3) -0.01970(15) 0.0276(6) Uani 1 d . .
H64 H 0.8935(2) 0.2328(3) 0.00178(15) 0.033 Uiso 1 calc R .
C65 C 0.9321(2) 0.4207(3) -0.07074(14) 0.0212(5) Uani 1 d . .
N71 N 1.03460(12) 0.5017(2) -0.15986(12) 0.0223(5) Uani 1 d . .
C72 C 1.0111(2) 0.3899(3) -0.10747(14) 0.0211(5) Uani 1 d . .
C73 C 1.0578(2) 0.2579(3) -0.09156(15) 0.0259(6) Uani 1 d . .
H73 H 1.0403(2) 0.1829(3) -0.05376(15) 0.031 Uiso 1 calc R .
C74 C 1.1305(2) 0.2367(3) -0.1317(2) 0.0313(6) Uani 1 d . .
H74 H 1.1637(2) 0.1469(3) -0.1217(2) 0.038 Uiso 1 calc R .
C75 C 1.1542(2) 0.3478(4) -0.1865(2) 0.0313(6) Uani 1 d . .
H75 H 1.2033(2) 0.3342(4) -0.2154(2) 0.038 Uiso 1 calc R .
C76 C 1.1052(2) 0.4796(3) -0.1989(2) 0.0277(6) Uani 1 d . .
H76 H 1.1220(2) 0.5565(3) -0.2360(2) 0.033 Uiso 1 calc R .
B1 B 0.7095(2) 0.0943(4) 0.1008(2) 0.0357(8) Uani 0.512(13) d P 1
F1 F 0.7497(11) 0.0391(24) 0.0377(12) 0.031(2) Uani 0.512(13) d P 1
F2 F 0.6485(5) 0.1868(15) 0.0801(5) 0.091(4) Uani 0.512(13) d P 1
F3 F 0.7586(4) 0.2065(14) 0.1468(4) 0.087(3) Uani 0.512(13) d P 1
F4 F 0.6934(9) -0.0244(7) 0.1426(7) 0.120(6) Uani 0.512(13) d P 1
B1' B 0.7095(2) 0.0943(4) 0.1008(2) 0.0357(8) Uani 0.488(13) d P 2
F1' F 0.7648(13) 0.0655(28) 0.0348(15) 0.034(3) Uani 0.488(13) d P 2
F2' F 0.6745(7) 0.2327(9) 0.0890(7) 0.094(4) Uani 0.488(13) d P 2
F3' F 0.7502(5) 0.0726(18) 0.1664(3) 0.094(5) Uani 0.488(13) d P 2
F4' F 0.6381(5) -0.0091(11) 0.1053(5) 0.086(3) Uani 0.488(13) d P 2

loop_
_atom_type_symbol
_atom_type_description
_atom_type_scat_dispersion_real
_atom_type_scat_dispersion_imag
_atom_type_scat_source
C C 0.0033 0.0016 'International Tables Vol C Tables 4.2.6.8 and 6.1.1.4'
H H 0.0000 0.0000 'International Tables Vol C Tables 4.2.6.8 and 6.1.1.4'
B B 0.0013 0.0007 'International Tables Vol C Tables 4.2.6.8 and 6.1.1.4'
N N 0.0061 0.0033 'International Tables Vol C Tables 4.2.6.8 and 6.1.1.4'
F F 0.0171 0.0103 'International Tables Vol C Tables 4.2.6.8 and 6.1.1.4'
Cu Cu 0.3201 1.2651 'International Tables Vol C Tables 4.2.6.8 and 6.1.1.4'
Cl Cl 0.1484 0.1585 'International Tables Vol C Tables 4.2.6.8 and 6.1.1.4'

loop_
_geom_angle_atom_site_label_1
_geom_angle_atom_site_label_2
_geom_angle_atom_site_label_3
_geom_angle
N61 Cu1 N51 171.74(9)
N61 Cu1 N71 79.73(8)
N51 Cu1 N71 95.45(8)
N61 Cu1 N41 96.06(8)
N51 Cu1 N41 79.17(8)
N71 Cu1 N41 109.72(8)
N61 Cu1 Cl 96.21(6)
N51 Cu1 Cl 91.96(7)
N71 Cu1 Cl 133.95(6)
N41 Cu1 Cl 116.31(6)
C16 C11 C12 118.6(2)
C16 C11 C3 113.7(2)
C12 C11 C3 127.5(2)
C13 C12 C11 118.4(2)
C13 C12 C2 116.3(2)
C11 C12 C2 125.2(2)
C14 C13 C12 122.2(3)
C13 C14 C15 119.5(3)
C16 C15 C14 119.4(3)
C15 C16 C11 121.8(3)
N42 C2 C12 113.3(2)
N62 C3 C11 118.9(2)
N42 N41 C45 105.3(2)
N42 N41 Cu1 143.0(2)
C45 N41 Cu1 111.7(2)
C43 N42 N41 111.0(2)
C43 N42 C2 128.4(2)
N41 N42 C2 120.6(2)
N42 C43 C44 107.9(2)
C43 C44 C45 104.9(2)
N41 C45 C44 110.9(2)
N41 C45 C52 117.0(2)
C44 C45 C52 132.1(2)
C56 N51 C52 119.2(2)
C56 N51 Cu1 123.8(2)
C52 N51 Cu1 117.0(2)
N51 C52 C53 121.4(3)
N51 C52 C45 115.0(2)
C53 C52 C45 123.6(2)
C54 C53 C52 119.1(3)
C53 C54 C55 119.4(3)
C54 C55 C56 119.0(3)
N51 C56 C55 121.9(3)
C65 N61 N62 106.3(2)
C65 N61 Cu1 115.9(2)
N62 N61 Cu1 137.4(2)
N61 N62 C63 110.3(2)
N61 N62 C3 121.1(2)
C63 N62 C3 128.6(2)
N62 C63 C64 108.2(2)
C63 C64 C65 105.0(2)
N61 C65 C64 110.3(2)
N61 C65 C72 116.4(2)
C64 C65 C72 133.3(2)
C76 N71 C72 118.2(2)
C76 N71 Cu1 128.2(2)
C72 N71 Cu1 113.6(2)
N71 C72 C73 122.5(2)
N71 C72 C65 114.2(2)
C73 C72 C65 123.3(2)
C72 C73 C74 118.8(3)
C75 C74 C73 119.2(3)
C74 C75 C76 119.2(2)
N71 C76 C75 122.1(3)
F4 B1 F2 117.9(6)
F4 B1 F1 106.0(9)
F2 B1 F1 111.6(10)
F4 B1 F3 109.6(6)
F2 B1 F3 99.5(5)
F1 B1 F3 112.4(8)
F3' B1' F2' 118.2(7)
F3' B1' F4' 105.8(6)
F2' B1' F4' 101.4(5)
F3' B1' F1' 108.5(10)
F2' B1' F1' 107.4(11)
F4' B1' F1' 115.9(9)

loop_
_geom_bond_atom_site_label_1
_geom_bond_atom_site_label_2
_geom_bond_distance
Cu1 N61 1.996(2)
Cu1 N51 2.014(2)
Cu1 N71 2.090(2)
Cu1 N41 2.141(2)
Cu1 Cl 2.2878(8)
C11 C16 1.402(4)
C11 C12 1.408(4)
C11 C3 1.519(4)
C12 C13 1.397(4)
C12 C2 1.532(4)
C13 C14 1.379(4)
C14 C15 1.385(4)
C15 C16 1.385(4)
C2 N42 1.472(3)
C3 N62 1.462(3)
N41 N42 1.350(3)
N41 C45 1.351(3)
N42 C43 1.349(3)
C43 C44 1.376(4)
C44 C45 1.388(4)
C45 C52 1.464(4)
N51 C56 1.343(3)
N51 C52 1.352(3)
C52 C53 1.391(4)
C53 C54 1.377(4)
C54 C55 1.383(4)
C55 C56 1.385(4)
N61 C65 1.349(3)
N61 N62 1.353(3)
N62 C63 1.355(3)
C63 C64 1.375(4)
C64 C65 1.398(3)
C65 C72 1.462(3)
N71 C76 1.347(3)
N71 C72 1.359(3)
C72 C73 1.381(4)
C73 C74 1.386(4)
C74 C75 1.383(4)
C75 C76 1.391(4)
B1 F4 1.262(6)
B1 F2 1.314(8)
B1 F1 1.35(2)
B1 F3 1.467(6)
B1' F3' 1.306(6)
B1' F2' 1.322(8)
B1' F4' 1.462(7)
B1' F1' 1.47(2)
